data_4078641
loop_
_publ_author_name
'Streubel, Rainer'
'Schneider, Eva'
'Schnakenburg, Gregor'

_publ_section_title
;
 Novel Spirooxaphosphirane Complexes
;
_journal_issue 13
_journal_name_full Organometallics
_journal_page_first 4707
_journal_paper_doi 10.1021/om300152y
_journal_volume 31
_journal_year 2012
_chemical_formula_moiety 'C20 H23 O7 P W'
_chemical_formula_sum 'C20 H23 O7 P W'
_chemical_formula_weight 590.20
_chemical_name_systematic
; 
 ? 
;
_space_group_IT_number 14
_symmetry_cell_setting monoclinic
_symmetry_space_group_name_Hall '-P 2ybc'
_symmetry_space_group_name_H-M 'P 1 21/c 1'
_atom_sites_solution_hydrogens geom
_atom_sites_solution_primary direct
_atom_sites_solution_secondary difmap
_audit_creation_method SHELXL-97
_cell_angle_alpha 90.00
_cell_angle_beta 101.583(2)
_cell_angle_gamma 90.00
_cell_formula_units_Z 4
_cell_length_a 9.7676(3)
_cell_length_b 8.3207(3)
_cell_length_c 27.1396(10)
_cell_measurement_reflns_used 4909
_cell_measurement_temperature 123(2)
_cell_measurement_theta_max 29.13
_cell_measurement_theta_min 1.00
_cell_volume 2160.80(13)
_computing_cell_refinement 'HKL Scalepack (Otwinowski & Minor 1997)'
_computing_data_collection 'HKL Denzo and Scalepack (Otwinowski & Minor 1997)'
_computing_data_reduction 'HKL Denzo and Scalepack (Otwinowski & Minor 1997)'
_computing_molecular_graphics 'DIAMOND (Brandenburg, 1999)'
_computing_publication_material 'SHELXL97 (Sheldrick, 1997)'
_computing_structure_refinement 'SHELXL-97 (Sheldrick, 1997)'
_computing_structure_solution 'SHELXS-97 (Sheldrick, 1990)'
_diffrn_ambient_temperature 123(2)
_diffrn_detector_area_resol_mean 9
_diffrn_measured_fraction_theta_full 0.980
_diffrn_measured_fraction_theta_max 0.980
_diffrn_measurement_device '95mm CCD camera on \k-goniostat'
_diffrn_measurement_device_type 'Nonius KappaCCD'
_diffrn_measurement_method 'CCD rotation images, thick slices'
_diffrn_radiation_monochromator 'horizonally mounted graphite crystal'
_diffrn_radiation_type MoK\a
_diffrn_radiation_wavelength 0.71073
_diffrn_reflns_av_R_equivalents 0.0625
_diffrn_reflns_av_sigmaI/netI 0.0776
_diffrn_reflns_limit_h_max 9
_diffrn_reflns_limit_h_min -12
_diffrn_reflns_limit_k_max 10
_diffrn_reflns_limit_k_min -10
_diffrn_reflns_limit_l_max 35
_diffrn_reflns_limit_l_min -32
_diffrn_reflns_number 14479
_diffrn_reflns_theta_full 28.00
_diffrn_reflns_theta_max 28.00
_diffrn_reflns_theta_min 2.86
_exptl_absorpt_coefficient_mu 5.458
_exptl_absorpt_correction_T_max 0.7720
_exptl_absorpt_correction_T_min 0.4755
_exptl_absorpt_correction_type multi-scan
_exptl_absorpt_process_details
;
R.H. Blessing, Acta Cryst. (1995), A51, 33-38
;
_exptl_crystal_colour colourless
_exptl_crystal_density_diffrn 1.814
_exptl_crystal_density_method 'not measured'
_exptl_crystal_description block
_exptl_crystal_F_000 1152
_exptl_crystal_size_max 0.16
_exptl_crystal_size_mid 0.12
_exptl_crystal_size_min 0.05
_refine_diff_density_max 2.137
_refine_diff_density_min -1.645
_refine_diff_density_rms 0.157
_refine_ls_extinction_method none
_refine_ls_goodness_of_fit_ref 0.937
_refine_ls_hydrogen_treatment constr
_refine_ls_matrix_type full
_refine_ls_number_parameters 267
_refine_ls_number_reflns 5090
_refine_ls_number_restraints 18
_refine_ls_restrained_S_all 0.950
_refine_ls_R_factor_all 0.0566
_refine_ls_R_factor_gt 0.0321
_refine_ls_shift/su_max 0.001
_refine_ls_shift/su_mean 0.000
_refine_ls_structure_factor_coef Fsqd
_refine_ls_weighting_details 'calc w=1/[\s^2^(Fo^2^)+(0.0093P)^2^+0.0000P] where P=(Fo^2^+2Fc^2^)/3'
_refine_ls_weighting_scheme calc
_refine_ls_wR_factor_gt 0.0570
_refine_ls_wR_factor_ref 0.0616
_reflns_number_gt 3654
_reflns_number_total 5090
_reflns_threshold_expression >2sigma(I)
_cod_data_source_file om300152y_si_002.cif
_cod_data_source_block Greg1744
_cod_depositor_comments
;
The following automatic conversions were performed:

'_symmetry_cell_setting' value 'Monoclinic' changed to 'monoclinic'
according to /home/saulius/struct/CIF-dictionaries/cif_core.dic
dictionary named 'cif_core.dic' version 2.4.2 from
2011-04-26.

'_exptl_absorpt_correction_type' value 'Multi-Scan'
changed to 'multi-scan' according to
/home/saulius/struct/CIF-dictionaries/cif_core.dic dictionary named
'cif_core.dic' version 2.4.2 from 2011-04-26.

Automatic conversion script
Id: cif_fix_values 1891 2012-01-12 08:04:46Z andrius 
;
_cod_original_sg_symbol_H-M 'P 21/c'
_cod_database_code 4078641

loop_
_symmetry_equiv_pos_as_xyz
'x, y, z'
'-x, y+1/2, -z+1/2'
'-x, -y, -z'
'x, -y-1/2, z-1/2'

loop_
_atom_site_label
_atom_site_type_symbol
_atom_site_fract_x
_atom_site_fract_y
_atom_site_fract_z
_atom_site_U_iso_or_equiv
_atom_site_adp_type
_atom_site_occupancy
_atom_site_symmetry_multiplicity
_atom_site_calc_flag
_atom_site_refinement_flags
W W 0.245896(16) -0.71676(2) -0.048807(7) 0.01994(7) Uani 1 1 d .
P P 0.20357(10) -0.72691(13) -0.14260(4) 0.0156(2) Uani 1 1 d .
O1 O 0.2069(2) -0.5513(3) -0.17197(11) 0.0198(7) Uani 1 1 d .
O2 O 0.5351(3) -0.5152(4) -0.22758(13) 0.0284(8) Uani 1 1 d .
O3 O 0.3266(3) -0.6552(4) 0.06755(13) 0.0402(9) Uani 1 1 d .
O4 O 0.1439(3) -1.0655(4) -0.02453(14) 0.0398(9) Uani 1 1 d U
O5 O -0.0656(3) -0.6084(4) -0.04642(13) 0.0379(9) Uani 1 1 d U
O6 O 0.3412(3) -0.3530(4) -0.05519(14) 0.0395(9) Uani 1 1 d .
O7 O 0.5474(3) -0.8672(4) -0.04365(15) 0.0486(10) Uani 1 1 d U
C1 C 0.3262(4) -0.6538(5) -0.17867(17) 0.0182(10) Uani 1 1 d .
C2 C 0.3298(4) -0.6879(5) -0.23317(18) 0.0244(11) Uani 1 1 d .
H2A H 0.2332 -0.7023 -0.2524 0.029 Uiso 1 1 calc R
H2B H 0.3815 -0.7891 -0.2354 0.029 Uiso 1 1 calc R
C3 C 0.3997(4) -0.5520(6) -0.25649(19) 0.0328(13) Uani 1 1 d .
H3A H 0.4083 -0.5830 -0.2909 0.039 Uiso 1 1 calc R
H3B H 0.3401 -0.4548 -0.2590 0.039 Uiso 1 1 calc R
C4 C 0.5259(4) -0.4641(5) -0.17830(19) 0.0252(12) Uani 1 1 d .
H4A H 0.4645 -0.3686 -0.1805 0.030 Uiso 1 1 calc R
H4B H 0.6198 -0.4332 -0.1595 0.030 Uiso 1 1 calc R
C5 C 0.4681(4) -0.5964(5) -0.15046(18) 0.0221(11) Uani 1 1 d .
H5A H 0.4593 -0.5568 -0.1168 0.027 Uiso 1 1 calc R
H5B H 0.5342 -0.6880 -0.1456 0.027 Uiso 1 1 calc R
C6 C 0.0644(4) -0.8579(5) -0.17939(17) 0.0181(10) Uani 1 1 d .
C7 C -0.0643(4) -0.8291(5) -0.15786(17) 0.0178(10) Uani 1 1 d .
C8 C -0.0962(4) -0.9628(5) -0.13534(17) 0.0182(10) Uani 1 1 d .
C9 C 0.0070(4) -1.0879(5) -0.13947(17) 0.0190(10) Uani 1 1 d .
C10 C 0.1040(4) -1.0292(5) -0.16255(17) 0.0196(10) Uani 1 1 d .
C11 C 0.0288(4) -0.8433(5) -0.23704(17) 0.0227(11) Uani 1 1 d .
H11A H 0.0151 -0.7299 -0.2465 0.034 Uiso 1 1 calc R
H11B H -0.0571 -0.9033 -0.2502 0.034 Uiso 1 1 calc R
H11C H 0.1057 -0.8873 -0.2511 0.034 Uiso 1 1 calc R
C12 C -0.1460(4) -0.6732(5) -0.16728(19) 0.0256(12) Uani 1 1 d .
H12A H -0.2043 -0.6607 -0.1421 0.038 Uiso 1 1 calc R
H12B H -0.2055 -0.6756 -0.2009 0.038 Uiso 1 1 calc R
H12C H -0.0808 -0.5827 -0.1649 0.038 Uiso 1 1 calc R
C13 C -0.2162(4) -0.9883(5) -0.10923(18) 0.0287(12) Uani 1 1 d .
H13A H -0.2704 -0.8887 -0.1104 0.043 Uiso 1 1 calc R
H13B H -0.1802 -1.0183 -0.0741 0.043 Uiso 1 1 calc R
H13C H -0.2763 -1.0743 -0.1262 0.043 Uiso 1 1 calc R
C14 C -0.0050(5) -1.2567(5) -0.1207(2) 0.0301(12) Uani 1 1 d .
H14A H 0.0687 -1.3237 -0.1297 0.045 Uiso 1 1 calc R
H14B H -0.0966 -1.3011 -0.1360 0.045 Uiso 1 1 calc R
H14C H 0.0050 -1.2552 -0.0840 0.045 Uiso 1 1 calc R
C15 C 0.2347(4) -1.1091(5) -0.17308(19) 0.0291(12) Uani 1 1 d .
H15A H 0.2283 -1.2256 -0.1687 0.044 Uiso 1 1 calc R
H15B H 0.3167 -1.0676 -0.1497 0.044 Uiso 1 1 calc R
H15C H 0.2436 -1.0857 -0.2077 0.044 Uiso 1 1 calc R
C16 C 0.2945(4) -0.6820(6) 0.02585(19) 0.0274(12) Uani 1 1 d .
C17 C 0.1802(5) -0.9432(6) -0.03605(18) 0.0308(12) Uani 1 1 d .
C18 C 0.0469(4) -0.6445(5) -0.04904(18) 0.0252(11) Uani 1 1 d .
C19 C 0.3077(4) -0.4842(6) -0.05385(18) 0.0269(12) Uani 1 1 d .
C20 C 0.4395(5) -0.8101(6) -0.04619(19) 0.0313(12) Uani 1 1 d .

loop_
_atom_site_aniso_label
_atom_site_aniso_U_11
_atom_site_aniso_U_22
_atom_site_aniso_U_33
_atom_site_aniso_U_23
_atom_site_aniso_U_13
_atom_site_aniso_U_12
W 0.02098(10) 0.02298(11) 0.01446(10) -0.00281(9) 0.00021(7) 0.00004(8)
P 0.0163(5) 0.0150(6) 0.0148(6) -0.0004(5) 0.0012(5) 0.0009(4)
O1 0.0181(14) 0.0158(16) 0.025(2) 0.0007(13) 0.0031(13) 0.0006(12)
O2 0.0215(15) 0.041(2) 0.023(2) 0.0045(16) 0.0055(14) -0.0041(14)
O3 0.044(2) 0.055(2) 0.019(2) -0.0044(18) 0.0028(17) -0.0156(18)
O4 0.0482(15) 0.0355(16) 0.0336(17) 0.0025(14) 0.0033(13) -0.0047(13)
O5 0.0319(14) 0.0414(16) 0.0403(17) -0.0082(14) 0.0073(13) 0.0028(13)
O6 0.0382(19) 0.030(2) 0.049(3) -0.0069(19) 0.0066(17) -0.0098(17)
O7 0.0417(15) 0.0575(17) 0.0463(18) 0.0058(15) 0.0081(14) 0.0119(14)
C1 0.018(2) 0.018(2) 0.018(3) -0.001(2) 0.0036(19) 0.0027(18)
C2 0.025(2) 0.028(3) 0.021(3) -0.002(2) 0.009(2) -0.0050(19)
C3 0.030(3) 0.045(3) 0.022(3) 0.001(2) 0.002(2) -0.007(2)
C4 0.020(2) 0.024(3) 0.029(3) -0.002(2) 0.000(2) -0.0002(19)
C5 0.021(2) 0.023(3) 0.022(3) 0.002(2) 0.003(2) 0.0008(19)
C6 0.022(2) 0.011(2) 0.020(3) -0.001(2) 0.0012(19) -0.0013(18)
C7 0.018(2) 0.018(2) 0.014(3) -0.0057(19) -0.0033(18) 0.0018(18)
C8 0.021(2) 0.018(2) 0.014(3) -0.0040(19) -0.0010(19) -0.0039(18)
C9 0.024(2) 0.016(2) 0.015(3) -0.0020(19) -0.001(2) -0.0066(18)
C10 0.023(2) 0.018(2) 0.015(3) -0.002(2) -0.001(2) 0.0007(19)
C11 0.026(2) 0.024(2) 0.016(3) -0.002(2) 0.001(2) -0.004(2)
C12 0.021(2) 0.023(3) 0.030(3) -0.002(2) -0.002(2) 0.0016(19)
C13 0.028(2) 0.031(3) 0.027(3) 0.005(2) 0.005(2) 0.001(2)
C14 0.034(2) 0.022(3) 0.032(3) 0.003(2) 0.002(2) -0.005(2)
C15 0.031(2) 0.021(3) 0.032(3) -0.007(2) 0.000(2) 0.001(2)
C16 0.024(2) 0.039(3) 0.018(3) -0.006(2) 0.002(2) -0.004(2)
C17 0.033(3) 0.045(3) 0.012(3) -0.005(2) 0.000(2) 0.004(2)
C18 0.030(2) 0.024(3) 0.019(3) -0.002(2) 0.001(2) 0.001(2)
C19 0.018(2) 0.035(3) 0.025(3) -0.006(2) 0.001(2) -0.004(2)
C20 0.031(3) 0.041(3) 0.022(3) 0.008(2) 0.005(2) 0.010(2)

loop_
_atom_type_symbol
_atom_type_description
_atom_type_scat_dispersion_real
_atom_type_scat_dispersion_imag
_atom_type_scat_source
C C 0.0033 0.0016 'International Tables Vol C Tables 4.2.6.8 and 6.1.1.4'
H H 0.0000 0.0000 'International Tables Vol C Tables 4.2.6.8 and 6.1.1.4'
O O 0.0106 0.0060 'International Tables Vol C Tables 4.2.6.8 and 6.1.1.4'
P P 0.1023 0.0942 'International Tables Vol C Tables 4.2.6.8 and 6.1.1.4'
W W -0.8490 6.8722 'International Tables Vol C Tables 4.2.6.8 and 6.1.1.4'

loop_
_geom_angle_atom_site_label_1
_geom_angle_atom_site_label_2
_geom_angle_atom_site_label_3
_geom_angle
C16 W C20 89.42(19)
C16 W C18 89.58(18)
C20 W C18 174.42(18)
C16 W C19 85.29(19)
C20 W C19 94.56(18)
C18 W C19 90.83(17)
C16 W C17 88.88(19)
C20 W C17 87.90(18)
C18 W C17 86.59(18)
C19 W C17 173.65(19)
C16 W P 172.40(13)
C20 W P 89.15(14)
C18 W P 92.54(13)
C19 W P 87.38(14)
C17 W P 98.53(14)
O1 P C1 50.54(15)
O1 P C6 109.75(17)
C1 P C6 113.5(2)
O1 P W 116.26(11)
C1 P W 123.46(14)
C6 P W 121.22(15)
C1 O1 P 69.3(2)
C4 O2 C3 110.7(3)
O1 C1 C2 113.6(3)
O1 C1 C5 114.6(3)
C2 C1 C5 110.7(3)
O1 C1 P 60.17(18)
C2 C1 P 128.1(3)
C5 C1 P 118.2(3)
C1 C2 C3 111.6(4)
C1 C2 H2A 109.3
C3 C2 H2A 109.3
C1 C2 H2B 109.3
C3 C2 H2B 109.3
H2A C2 H2B 108.0
O2 C3 C2 111.9(4)
O2 C3 H3A 109.2
C2 C3 H3A 109.2
O2 C3 H3B 109.2
C2 C3 H3B 109.2
H3A C3 H3B 107.9
O2 C4 C5 110.7(4)
O2 C4 H4A 109.5
C5 C4 H4A 109.5
O2 C4 H4B 109.5
C5 C4 H4B 109.5
H4A C4 H4B 108.1
C4 C5 C1 111.9(4)
C4 C5 H5A 109.2
C1 C5 H5A 109.2
C4 C5 H5B 109.2
C1 C5 H5B 109.2
H5A C5 H5B 107.9
C7 C6 C10 102.3(3)
C7 C6 C11 110.2(3)
C10 C6 C11 111.8(4)
C7 C6 P 105.9(3)
C10 C6 P 105.8(3)
C11 C6 P 119.3(3)
C8 C7 C6 109.5(4)
C8 C7 C12 128.8(4)
C6 C7 C12 121.4(4)
C7 C8 C9 109.2(4)
C7 C8 C13 127.5(4)
C9 C8 C13 123.2(4)
C10 C9 C8 109.9(4)
C10 C9 C14 127.8(4)
C8 C9 C14 122.3(4)
C9 C10 C15 129.4(4)
C9 C10 C6 108.9(4)
C15 C10 C6 121.7(4)
C6 C11 H11A 109.5
C6 C11 H11B 109.5
H11A C11 H11B 109.5
C6 C11 H11C 109.5
H11A C11 H11C 109.5
H11B C11 H11C 109.5
C7 C12 H12A 109.5
C7 C12 H12B 109.5
H12A C12 H12B 109.5
C7 C12 H12C 109.5
H12A C12 H12C 109.5
H12B C12 H12C 109.5
C8 C13 H13A 109.5
C8 C13 H13B 109.5
H13A C13 H13B 109.5
C8 C13 H13C 109.5
H13A C13 H13C 109.5
H13B C13 H13C 109.5
C9 C14 H14A 109.5
C9 C14 H14B 109.5
H14A C14 H14B 109.5
C9 C14 H14C 109.5
H14A C14 H14C 109.5
H14B C14 H14C 109.5
C10 C15 H15A 109.5
C10 C15 H15B 109.5
H15A C15 H15B 109.5
C10 C15 H15C 109.5
H15A C15 H15C 109.5
H15B C15 H15C 109.5
O3 C16 W 176.1(4)
O4 C17 W 173.8(4)
O5 C18 W 175.8(4)
O6 C19 W 177.8(4)
O7 C20 W 177.5(4)

loop_
_geom_bond_atom_site_label_1
_geom_bond_atom_site_label_2
_geom_bond_distance
W C16 2.007(5)
W C20 2.032(5)
W C18 2.034(4)
W C19 2.040(5)
W C17 2.042(5)
W P 2.4971(12)
P O1 1.668(3)
P C1 1.798(4)
P C6 1.868(4)
O1 C1 1.484(4)
O2 C4 1.423(5)
O2 C3 1.429(5)
O3 C16 1.134(5)
O4 C17 1.142(5)
O5 C18 1.155(5)
O6 C19 1.142(5)
O7 C20 1.145(5)
C1 C2 1.513(6)
C1 C5 1.520(5)
C2 C3 1.522(6)
C2 H2A 0.9900
C2 H2B 0.9900
C3 H3A 0.9900
C3 H3B 0.9900
C4 C5 1.507(6)
C4 H4A 0.9900
C4 H4B 0.9900
C5 H5A 0.9900
C5 H5B 0.9900
C6 C7 1.508(6)
C6 C10 1.523(6)
C6 C11 1.538(6)
C7 C8 1.335(6)
C7 C12 1.517(5)
C8 C9 1.469(5)
C8 C13 1.502(6)
C9 C10 1.329(6)
C9 C14 1.507(6)
C10 C15 1.517(5)
C11 H11A 0.9800
C11 H11B 0.9800
C11 H11C 0.9800
C12 H12A 0.9800
C12 H12B 0.9800
C12 H12C 0.9800
C13 H13A 0.9800
C13 H13B 0.9800
C13 H13C 0.9800
C14 H14A 0.9800
C14 H14B 0.9800
C14 H14C 0.9800
C15 H15A 0.9800
C15 H15B 0.9800
C15 H15C 0.9800

loop_
_geom_torsion_atom_site_label_1
_geom_torsion_atom_site_label_2
_geom_torsion_atom_site_label_3
_geom_torsion_atom_site_label_4
_geom_torsion
C16 W P O1 -27.0(10)
C20 W P O1 -106.25(17)
C18 W P O1 79.07(16)
C19 W P O1 -11.64(16)
C17 W P O1 166.00(16)
C16 W P C1 31.4(10)
C20 W P C1 -47.8(2)
C18 W P C1 137.5(2)
C19 W P C1 46.8(2)
C17 W P C1 -135.6(2)
C16 W P C6 -164.7(10)
C20 W P C6 116.1(2)
C18 W P C6 -58.6(2)
C19 W P C6 -149.34(19)
C17 W P C6 28.3(2)
C6 P O1 C1 -104.7(2)
W P O1 C1 112.97(19)
P O1 C1 C2 121.8(3)
P O1 C1 C5 -109.6(4)
C6 P C1 O1 96.8(2)
W P C1 O1 -98.21(18)
O1 P C1 C2 -97.9(4)
C6 P C1 C2 -1.0(4)
W P C1 C2 163.9(3)
O1 P C1 C5 103.8(4)
C6 P C1 C5 -159.4(3)
W P C1 C5 5.6(4)
O1 C1 C2 C3 83.6(4)
C5 C1 C2 C3 -47.0(5)
P C1 C2 C3 153.3(3)
C4 O2 C3 C2 -61.1(5)
C1 C2 C3 O2 53.5(5)
C3 O2 C4 C5 62.5(4)
O2 C4 C5 C1 -56.8(5)
O1 C1 C5 C4 -81.0(5)
C2 C1 C5 C4 49.0(5)
P C1 C5 C4 -149.0(3)
O1 P C6 C7 -93.2(3)
C1 P C6 C7 -147.8(3)
W P C6 C7 46.9(3)
O1 P C6 C10 158.6(3)
C1 P C6 C10 104.1(3)
W P C6 C10 -61.3(3)
O1 P C6 C11 31.7(4)
C1 P C6 C11 -22.9(4)
W P C6 C11 171.8(3)
C10 C6 C7 C8 -2.9(4)
C11 C6 C7 C8 116.2(4)
P C6 C7 C8 -113.5(3)
C10 C6 C7 C12 -177.1(4)
C11 C6 C7 C12 -58.1(5)
P C6 C7 C12 72.2(4)
C6 C7 C8 C9 0.6(5)
C12 C7 C8 C9 174.3(4)
C6 C7 C8 C13 -179.6(4)
C12 C7 C8 C13 -5.9(7)
C7 C8 C9 C10 2.4(5)
C13 C8 C9 C10 -177.4(4)
C7 C8 C9 C14 -176.0(4)
C13 C8 C9 C14 4.2(6)
C8 C9 C10 C15 176.6(4)
C14 C9 C10 C15 -5.1(8)
C8 C9 C10 C6 -4.3(5)
C14 C9 C10 C6 174.1(4)
C7 C6 C10 C9 4.4(4)
C11 C6 C10 C9 -113.6(4)
P C6 C10 C9 115.1(3)
C7 C6 C10 C15 -176.4(4)
C11 C6 C10 C15 65.7(5)
P C6 C10 C15 -65.7(4)
C20 W C16 O3 74(6)
C18 W C16 O3 -111(6)
C19 W C16 O3 -20(6)
C17 W C16 O3 162(6)
P W C16 O3 -5(7)
C16 W C17 O4 13(4)
C20 W C17 O4 103(4)
C18 W C17 O4 -76(4)
C19 W C17 O4 -10(5)
P W C17 O4 -168(4)
C16 W C18 O5 -39(5)
C20 W C18 O5 41(7)
C19 W C18 O5 -124(5)
C17 W C18 O5 50(5)
P W C18 O5 149(5)
C16 W C19 O6 -25(10)
C20 W C19 O6 -114(10)
C18 W C19 O6 64(10)
C17 W C19 O6 -2(11)
P W C19 O6 157(10)
C16 W C20 O7 64(11)
C18 W C20 O7 -16(13)
C19 W C20 O7 149(11)
C17 W C20 O7 -25(11)
P W C20 O7 -124(11)
